data_7205688
loop_
_publ_author_name
'Su, Shengqun'
'Qin, Chao'
'Guo, Zhiyong'
'Guo, Huadong'
'Song, Shuyan'
'Deng, Ruiping'
'Cao, Feng'
'Wang, Song'
'Li, Guanghua'
'Zhang, Hongjie'

_publ_section_title
;
 Five three/two-fold interpenetrating architectures from self-assembly
 of fluorene-2,7-dicarboxylic acid derivatives and d10 metals
;
_journal_issue 8
_journal_name_full CrystEngComm
_journal_page_first 2935
_journal_paper_doi 10.1039/c0ce00662a
_journal_volume 13
_journal_year 2011
_chemical_formula_moiety 'C49 H43 N5 O10 Zn2'
_chemical_formula_sum 'C49 H43 N5 O10 Zn2'
_chemical_formula_weight 992.62
_chemical_melting_point ?
_chemical_name_systematic
;
?
;
_space_group_IT_number 14
_symmetry_cell_setting monoclinic
_symmetry_space_group_name_Hall '-P 2ybc'
_symmetry_space_group_name_H-M 'P 1 21/c 1'
_atom_sites_solution_hydrogens geom
_atom_sites_solution_primary direct
_atom_sites_solution_secondary difmap
_audit_creation_method SHELXL-97
_cell_angle_alpha 90.00
_cell_angle_beta 90.0041
_cell_angle_gamma 90.00
_cell_formula_units_Z 2
_cell_length_a 8.7713(8)
_cell_length_b 18.1647(16)
_cell_length_c 15.8994(14)
_cell_measurement_reflns_used 4990
_cell_measurement_temperature 185(2)
_cell_measurement_theta_max 26.05
_cell_measurement_theta_min 2.24
_cell_volume 2533.2(4)
_computing_cell_refinement 'Bruker SMART'
_computing_data_collection 'Bruker SMART'
_computing_data_reduction 'Bruker SAINT'
_computing_molecular_graphics SHELXP-97
_computing_publication_material SHELXTL
_computing_structure_refinement 'SHELXL-97 (Sheldrick, 1997)'
_computing_structure_solution 'SHELXS-97 (Sheldrick, 1990)'
_diffrn_ambient_temperature 185(2)
_diffrn_detector_area_resol_mean 9.00cm
_diffrn_measured_fraction_theta_full 0.997
_diffrn_measured_fraction_theta_max 0.997
_diffrn_measurement_device_type 'CCD area detector'
_diffrn_measurement_method 'phi and omega scans'
_diffrn_radiation_monochromator graphite
_diffrn_radiation_source 'fine-focus sealed tube'
_diffrn_radiation_type MoK\a
_diffrn_radiation_wavelength 0.71073
_diffrn_reflns_av_R_equivalents 0.0419
_diffrn_reflns_av_sigmaI/netI 0.0461
_diffrn_reflns_limit_h_max 10
_diffrn_reflns_limit_h_min -10
_diffrn_reflns_limit_k_max 9
_diffrn_reflns_limit_k_min -22
_diffrn_reflns_limit_l_max 19
_diffrn_reflns_limit_l_min -19
_diffrn_reflns_number 13791
_diffrn_reflns_theta_full 26.05
_diffrn_reflns_theta_max 26.05
_diffrn_reflns_theta_min 2.24
_diffrn_standards_decay_% none
_diffrn_standards_interval_count none
_diffrn_standards_interval_time none
_diffrn_standards_number none
_exptl_absorpt_coefficient_mu 1.005
_exptl_absorpt_correction_T_max 0.8975
_exptl_absorpt_correction_T_min 0.8091
_exptl_absorpt_correction_type empirical
_exptl_absorpt_process_details SADABS
_exptl_crystal_colour yellow
_exptl_crystal_density_diffrn 1.301
_exptl_crystal_density_meas ?
_exptl_crystal_density_method 'not measured'
_exptl_crystal_description block
_exptl_crystal_F_000 1024
_exptl_crystal_size_max 0.22
_exptl_crystal_size_mid 0.15
_exptl_crystal_size_min 0.11
_refine_diff_density_max 1.302
_refine_diff_density_min -0.928
_refine_diff_density_rms 0.116
_refine_ls_extinction_method none
_refine_ls_goodness_of_fit_ref 1.090
_refine_ls_hydrogen_treatment constr
_refine_ls_matrix_type full
_refine_ls_number_parameters 301
_refine_ls_number_reflns 4990
_refine_ls_number_restraints 6
_refine_ls_restrained_S_all 1.097
_refine_ls_R_factor_all 0.0693
_refine_ls_R_factor_gt 0.0528
_refine_ls_shift/su_max 0.001
_refine_ls_shift/su_mean 0.000
_refine_ls_structure_factor_coef Fsqd
_refine_ls_weighting_details 'calc w=1/[\s^2^(Fo^2^)+(0.0858P)^2^+3.2664P] where P=(Fo^2^+2Fc^2^)/3'
_refine_ls_weighting_scheme calc
_refine_ls_wR_factor_gt 0.1480
_refine_ls_wR_factor_ref 0.1609
_reflns_number_gt 3875
_reflns_number_total 4990
_reflns_threshold_expression >2sigma(I)
_cod_data_source_file c0ce00662a.txt
_cod_data_source_block m3
_cod_depositor_comments
;
The following automatic conversions were performed:
'_symmetry_cell_setting' value 'Monoclinic' changed to 'monoclinic'
according to '/home/saulius/struct/CIF-dictionaries/cif_core.dic'
dictionary named 'cif_core.dic' version 2.4.1 from 2010-06-29.

Automatic conversion script
Id: cif_fix_enum 1555 2011-01-17 13:19:09Z saulius 

The following automatic conversions were performed:

'_chemical_melting_point' value 'not measured' was changed to '?' -
the value is undefined or not given.

Automatic conversion script
Id: cif_fix_values 1569 2011-02-09 13:29:24Z adriana 

The following automatic conversions were performed:

'_exptl_crystal_density_meas' value 'none' was changed to '?' - the
value is perceived as not measured.

Automatic conversion script
Id: cif_fix_values 3008 2015-01-20 13:52:24Z robertas 
;
_cod_original_sg_symbol_H-M P21/c
_cod_database_code 7205688

loop_
_symmetry_equiv_pos_as_xyz
'x, y, z'
'-x, y+1/2, -z+1/2'
'-x, -y, -z'
'x, -y-1/2, z-1/2'

loop_
_atom_site_label
_atom_site_type_symbol
_atom_site_fract_x
_atom_site_fract_y
_atom_site_fract_z
_atom_site_U_iso_or_equiv
_atom_site_adp_type
_atom_site_occupancy
_atom_site_symmetry_multiplicity
_atom_site_calc_flag
_atom_site_refinement_flags
_atom_site_disorder_assembly
_atom_site_disorder_group
Zn1 Zn 0.38676(4) 0.51923(2) 0.43292(2) 0.01753(16) Uani 1 1 d . . .
C1 C 0.8550(4) 0.3236(2) 0.3668(2) 0.0262(8) Uani 1 1 d . . .
H1A H 0.9017 0.3338 0.4195 0.031 Uiso 1 1 calc R . .
C2 C 0.7117(4) 0.3518(2) 0.3489(2) 0.0287(9) Uani 1 1 d . . .
C3 C 0.6426(5) 0.3356(3) 0.2724(3) 0.0535(15) Uani 1 1 d . . .
H3A H 0.5451 0.3555 0.2597 0.064 Uiso 1 1 calc R . .
C4 C 0.7151(6) 0.2907(4) 0.2148(3) 0.0651(18) Uani 1 1 d U . .
H4A H 0.6660 0.2783 0.1634 0.078 Uiso 1 1 calc R . .
C5 C 0.9407(5) 0.1852(3) 0.1030(3) 0.0459(13) Uani 1 1 d . . .
H5A H 0.8484 0.1916 0.0726 0.055 Uiso 1 1 calc R . .
C6 C 1.0585(5) 0.1439(3) 0.0707(3) 0.0369(10) Uani 1 1 d . . .
H6A H 1.0458 0.1207 0.0175 0.044 Uiso 1 1 calc R . .
C7 C 1.1954(4) 0.1350(2) 0.1134(2) 0.0254(8) Uani 1 1 d . . .
C8 C 1.2141(4) 0.1662(2) 0.1935(2) 0.0263(8) Uani 1 1 d . . .
H8A H 1.3062 0.1594 0.2239 0.032 Uiso 1 1 calc R . .
C9 C 1.0877(4) 0.2456(2) 0.3125(2) 0.0281(9) Uani 1 1 d . . .
C10 C 0.9305(4) 0.2803(2) 0.3080(2) 0.0275(9) Uani 1 1 d . . .
C11 C 0.8586(5) 0.2640(3) 0.2319(3) 0.0386(11) Uani 1 1 d . . .
C12 C 0.9615(5) 0.2174(3) 0.1824(3) 0.0335(10) Uani 1 1 d . . .
C13 C 1.0966(4) 0.2069(2) 0.2272(2) 0.0260(8) Uani 1 1 d . . .
C14 C 1.0947(6) 0.1902(3) 0.3844(3) 0.0462(13) Uani 1 1 d . . .
H14A H 1.0131 0.1538 0.3777 0.069 Uiso 1 1 calc R . .
H14B H 1.0818 0.2159 0.4381 0.069 Uiso 1 1 calc R . .
H14C H 1.1937 0.1652 0.3837 0.069 Uiso 1 1 calc R . .
C15 C 1.2138(5) 0.3035(3) 0.3206(3) 0.0458(13) Uani 1 1 d . . .
H15A H 1.2066 0.3384 0.2737 0.069 Uiso 1 1 calc R . .
H15B H 1.3135 0.2792 0.3194 0.069 Uiso 1 1 calc R . .
H15C H 1.2019 0.3301 0.3739 0.069 Uiso 1 1 calc R . .
C16 C 0.6331(4) 0.4005(2) 0.4106(2) 0.0247(8) Uani 1 1 d . . .
C17 C 1.3184(4) 0.0903(2) 0.0738(2) 0.0243(8) Uani 1 1 d . . .
C18 C 0.0991(5) 0.4972(2) 0.3325(3) 0.0300(9) Uani 1 1 d . . .
H18A H 0.0539 0.4861 0.3853 0.036 Uiso 1 1 calc R . .
C19 C 0.0112(5) 0.4893(3) 0.2602(3) 0.0344(10) Uani 1 1 d . . .
H19A H -0.0920 0.4737 0.2639 0.041 Uiso 1 1 calc R . .
C20 C 0.0764(5) 0.5043(2) 0.1830(2) 0.0302(9) Uani 1 1 d . . .
C21 C 0.2258(6) 0.5281(3) 0.1816(3) 0.0535(16) Uani 1 1 d . . .
H21A H 0.2737 0.5397 0.1296 0.064 Uiso 1 1 calc R . .
C22 C 0.3046(5) 0.5350(3) 0.2557(3) 0.0477(14) Uani 1 1 d . . .
H22A H 0.4073 0.5514 0.2536 0.057 Uiso 1 1 calc R . .
C23 C -0.0114(5) 0.4944(3) 0.1048(3) 0.0359(10) Uani 1 1 d . . .
H23A H -0.1149 0.4792 0.1076 0.043 Uiso 1 1 calc R . .
N1 N 0.2435(4) 0.51954(17) 0.33107(19) 0.0225(7) Uani 1 1 d . . .
N2 N 0.0502(4) 0.5060(2) 0.0338(2) 0.0430(10) Uani 1 1 d . . .
O1 O 0.6881(3) 0.40445(16) 0.48401(16) 0.0349(7) Uani 1 1 d . . .
O2 O 0.5189(3) 0.43578(17) 0.38475(18) 0.0351(7) Uani 1 1 d . . .
O3 O 1.2830(3) 0.05666(17) 0.00713(17) 0.0370(7) Uani 1 1 d . . .
O4 O 1.4467(3) 0.08817(16) 0.10856(18) 0.0331(7) Uani 1 1 d . . .
C24 C 0.5123(14) 0.2807(9) -0.0183(8) 0.0794(16) Uani 0.50 1 d P . .
H24A H 0.5694 0.2925 -0.0695 0.119 Uiso 0.50 1 calc PR . .
H24B H 0.4370 0.2424 -0.0307 0.119 Uiso 0.50 1 calc PR . .
H24C H 0.5828 0.2630 0.0250 0.119 Uiso 0.50 1 calc PR . .
C25 C 0.3464(14) 0.3372(9) 0.0860(7) 0.0794(16) Uani 0.50 1 d P . .
H25A H 0.3018 0.3845 0.1023 0.119 Uiso 0.50 1 calc PR . .
H25B H 0.4119 0.3191 0.1315 0.119 Uiso 0.50 1 calc PR . .
H25C H 0.2648 0.3015 0.0755 0.119 Uiso 0.50 1 calc PR . .
C26 C 0.4173(14) 0.4110(10) -0.0293(8) 0.0794(16) Uani 0.50 1 d P . .
H26A H 0.3590 0.4479 -0.0018 0.095 Uiso 0.50 1 calc PR . .
N3 N 0.4346(12) 0.3464(8) 0.0118(6) 0.0794(16) Uani 0.50 1 d P . .
O5 O 0.4669(9) 0.4259(6) -0.0953(5) 0.0794(16) Uani 0.50 1 d P . .
O1W O -0.3537(17) 0.4828(11) 0.2013(12) 0.053(5) Uani 0.20 1 d P . .

loop_
_atom_site_aniso_label
_atom_site_aniso_U_11
_atom_site_aniso_U_22
_atom_site_aniso_U_33
_atom_site_aniso_U_23
_atom_site_aniso_U_13
_atom_site_aniso_U_12
Zn1 0.0173(2) 0.0225(3) 0.0128(2) 0.00060(16) -0.00180(15) 0.00000(16)
C1 0.0273(19) 0.031(2) 0.0197(18) -0.0043(16) -0.0018(15) 0.0029(17)
C2 0.026(2) 0.036(2) 0.024(2) -0.0068(17) 0.0007(16) 0.0063(17)
C3 0.033(2) 0.092(4) 0.036(3) -0.027(3) -0.010(2) 0.032(3)
C4 0.043(3) 0.113(5) 0.039(3) -0.042(3) -0.023(2) 0.039(3)
C5 0.038(2) 0.072(4) 0.028(2) -0.018(2) -0.0133(19) 0.026(2)
C6 0.037(2) 0.051(3) 0.023(2) -0.0119(19) -0.0054(17) 0.013(2)
C7 0.0279(19) 0.027(2) 0.0215(19) -0.0003(16) 0.0023(15) 0.0043(16)
C8 0.0239(19) 0.030(2) 0.024(2) -0.0031(16) -0.0037(15) 0.0051(16)
C9 0.0253(19) 0.035(2) 0.024(2) -0.0113(17) -0.0059(15) 0.0107(17)
C10 0.026(2) 0.033(2) 0.0231(19) -0.0048(17) -0.0016(15) 0.0025(17)
C11 0.032(2) 0.055(3) 0.029(2) -0.019(2) -0.0076(18) 0.015(2)
C12 0.027(2) 0.047(3) 0.026(2) -0.0149(19) -0.0049(16) 0.0140(19)
C13 0.0242(19) 0.029(2) 0.025(2) -0.0079(16) -0.0020(15) 0.0043(16)
C14 0.058(3) 0.052(3) 0.029(2) -0.008(2) -0.007(2) 0.028(2)
C15 0.026(2) 0.054(3) 0.057(3) -0.029(3) -0.006(2) 0.004(2)
C16 0.0242(19) 0.028(2) 0.0223(19) -0.0019(16) 0.0027(15) 0.0014(16)
C17 0.0278(19) 0.025(2) 0.0204(18) 0.0015(16) 0.0028(15) 0.0052(16)
C18 0.028(2) 0.041(2) 0.022(2) 0.0051(17) -0.0045(16) -0.0029(18)
C19 0.025(2) 0.049(3) 0.029(2) 0.000(2) -0.0046(17) -0.0081(19)
C20 0.033(2) 0.039(2) 0.0185(19) 0.0006(17) -0.0068(16) 0.0001(18)
C21 0.040(3) 0.104(5) 0.016(2) 0.006(2) -0.0023(18) -0.027(3)
C22 0.032(2) 0.091(4) 0.020(2) 0.006(2) -0.0029(18) -0.024(2)
C23 0.032(2) 0.050(3) 0.026(2) 0.0012(19) -0.0095(18) -0.005(2)
N1 0.0227(16) 0.0288(18) 0.0159(15) 0.0009(13) -0.0038(12) 0.0003(13)
N2 0.038(2) 0.069(3) 0.0216(19) -0.0031(18) -0.0113(16) -0.0038(19)
O1 0.0437(17) 0.0403(17) 0.0207(14) -0.0081(13) -0.0008(12) 0.0166(14)
O2 0.0318(15) 0.0391(17) 0.0345(16) -0.0113(14) -0.0064(12) 0.0162(13)
O3 0.0385(17) 0.0442(18) 0.0283(15) -0.0134(14) -0.0019(12) 0.0178(14)
O4 0.0266(14) 0.0388(17) 0.0339(15) -0.0105(13) -0.0015(12) 0.0098(13)
C24 0.053(3) 0.131(5) 0.054(3) -0.010(3) 0.002(2) -0.013(3)
C25 0.053(3) 0.131(5) 0.054(3) -0.010(3) 0.002(2) -0.013(3)
C26 0.053(3) 0.131(5) 0.054(3) -0.010(3) 0.002(2) -0.013(3)
N3 0.053(3) 0.131(5) 0.054(3) -0.010(3) 0.002(2) -0.013(3)
O5 0.053(3) 0.131(5) 0.054(3) -0.010(3) 0.002(2) -0.013(3)
O1W 0.021(8) 0.083(14) 0.055(11) 0.003(9) 0.018(7) 0.003(8)

loop_
_atom_type_symbol
_atom_type_description
_atom_type_scat_dispersion_real
_atom_type_scat_dispersion_imag
_atom_type_scat_source
C C 0.0033 0.0016 'International Tables Vol C Tables 4.2.6.8 and 6.1.1.4'
H H 0.0000 0.0000 'International Tables Vol C Tables 4.2.6.8 and 6.1.1.4'
N N 0.0061 0.0033 'International Tables Vol C Tables 4.2.6.8 and 6.1.1.4'
O O 0.0106 0.0060 'International Tables Vol C Tables 4.2.6.8 and 6.1.1.4'
Zn Zn 0.2839 1.4301 'International Tables Vol C Tables 4.2.6.8 and 6.1.1.4'

loop_
_geom_angle_atom_site_label_1
_geom_angle_atom_site_label_2
_geom_angle_atom_site_label_3
_geom_angle
_geom_angle_site_symmetry_1
_geom_angle_site_symmetry_3
_geom_angle_publ_flag
O1 Zn1 O3 86.59(13) 3_666 4_466 ?
O1 Zn1 O4 91.30(13) 3_666 2_755 ?
O3 Zn1 O4 158.21(12) 4_466 2_755 ?
O1 Zn1 N1 108.36(12) 3_666 . ?
O3 Zn1 N1 100.73(12) 4_466 . ?
O4 Zn1 N1 100.51(12) 2_755 . ?
O1 Zn1 O2 158.56(11) 3_666 . ?
O3 Zn1 O2 88.21(13) 4_466 . ?
O4 Zn1 O2 85.89(13) 2_755 . ?
N1 Zn1 O2 93.05(12) . . ?
O1 Zn1 Zn1 84.84(8) 3_666 3_666 ?
O3 Zn1 Zn1 74.06(8) 4_466 3_666 ?
O4 Zn1 Zn1 84.15(8) 2_755 3_666 ?
N1 Zn1 Zn1 165.74(9) . 3_666 ?
O2 Zn1 Zn1 73.73(8) . 3_666 ?
C2 C1 C10 120.2(3) . . ?
C2 C1 H1A 119.9 . . ?
C10 C1 H1A 119.9 . . ?
C1 C2 C3 119.8(4) . . ?
C1 C2 C16 120.2(3) . . ?
C3 C2 C16 120.0(4) . . ?
C4 C3 C2 120.3(4) . . ?
C4 C3 H3A 119.8 . . ?
C2 C3 H3A 119.8 . . ?
C11 C4 C3 119.8(4) . . ?
C11 C4 H4A 120.1 . . ?
C3 C4 H4A 120.1 . . ?
C6 C5 C12 117.8(4) . . ?
C6 C5 H5A 121.1 . . ?
C12 C5 H5A 121.1 . . ?
C5 C6 C7 121.9(4) . . ?
C5 C6 H6A 119.0 . . ?
C7 C6 H6A 119.0 . . ?
C6 C7 C8 119.9(4) . . ?
C6 C7 C17 118.8(3) . . ?
C8 C7 C17 121.3(3) . . ?
C13 C8 C7 118.9(4) . . ?
C13 C8 H8A 120.6 . . ?
C7 C8 H8A 120.6 . . ?
C10 C9 C14 110.3(3) . . ?
C10 C9 C13 101.3(3) . . ?
C14 C9 C13 111.1(3) . . ?
C10 C9 C15 112.0(3) . . ?
C14 C9 C15 111.2(4) . . ?
C13 C9 C15 110.7(3) . . ?
C1 C10 C11 119.3(4) . . ?
C1 C10 C9 129.5(3) . . ?
C11 C10 C9 111.2(3) . . ?
C4 C11 C10 120.6(4) . . ?
C4 C11 C12 131.3(4) . . ?
C10 C11 C12 108.1(3) . . ?
C13 C12 C5 120.9(4) . . ?
C13 C12 C11 109.1(3) . . ?
C5 C12 C11 130.1(4) . . ?
C8 C13 C12 120.6(3) . . ?
C8 C13 C9 129.1(3) . . ?
C12 C13 C9 110.3(3) . . ?
C9 C14 H14A 109.5 . . ?
C9 C14 H14B 109.5 . . ?
H14A C14 H14B 109.5 . . ?
C9 C14 H14C 109.5 . . ?
H14A C14 H14C 109.5 . . ?
H14B C14 H14C 109.5 . . ?
C9 C15 H15A 109.5 . . ?
C9 C15 H15B 109.5 . . ?
H15A C15 H15B 109.5 . . ?
C9 C15 H15C 109.5 . . ?
H15A C15 H15C 109.5 . . ?
H15B C15 H15C 109.5 . . ?
O2 C16 O1 125.2(3) . . ?
O2 C16 C2 117.1(3) . . ?
O1 C16 C2 117.7(3) . . ?
O4 C17 O3 125.2(4) . . ?
O4 C17 C7 118.7(3) . . ?
O3 C17 C7 116.1(3) . . ?
N1 C18 C19 123.0(4) . . ?
N1 C18 H18A 118.5 . . ?
C19 C18 H18A 118.5 . . ?
C20 C19 C18 119.0(4) . . ?
C20 C19 H19A 120.5 . . ?
C18 C19 H19A 120.5 . . ?
C21 C20 C19 118.0(4) . . ?
C21 C20 C23 121.4(4) . . ?
C19 C20 C23 120.6(4) . . ?
C22 C21 C20 119.5(4) . . ?
C22 C21 H21A 120.2 . . ?
C20 C21 H21A 120.2 . . ?
N1 C22 C21 123.2(4) . . ?
N1 C22 H22A 118.4 . . ?
C21 C22 H22A 118.4 . . ?
N2 C23 C20 120.5(4) . . ?
N2 C23 H23A 119.7 . . ?
C20 C23 H23A 119.7 . . ?
C18 N1 C22 117.3(3) . . ?
C18 N1 Zn1 124.7(3) . . ?
C22 N1 Zn1 117.5(3) . . ?
C23 N2 N2 112.8(5) . 3_565 ?
C16 O1 Zn1 121.2(2) . 3_666 ?
C16 O2 Zn1 134.6(3) . . ?
C17 O3 Zn1 134.9(3) . 4_665 ?
C17 O4 Zn1 121.4(3) . 2_745 ?
N3 C24 H24A 109.5 . . ?
N3 C24 H24B 109.5 . . ?
H24A C24 H24B 109.5 . . ?
N3 C24 H24C 109.5 . . ?
H24A C24 H24C 109.5 . . ?
H24B C24 H24C 109.5 . . ?
N3 C25 H25A 109.5 . . ?
N3 C25 H25B 109.5 . . ?
H25A C25 H25B 109.5 . . ?
N3 C25 H25C 109.5 . . ?
H25A C25 H25C 109.5 . . ?
H25B C25 H25C 109.5 . . ?
O5 C26 N3 126.4(16) . . ?
O5 C26 H26A 116.8 . . ?
N3 C26 H26A 116.8 . . ?
C26 N3 C25 116.3(13) . . ?
C26 N3 C24 127.2(12) . . ?
C25 N3 C24 115.6(13) . . ?

loop_
_geom_bond_atom_site_label_1
_geom_bond_atom_site_label_2
_geom_bond_distance
_geom_bond_site_symmetry_2
_geom_bond_publ_flag
Zn1 O1 2.024(3) 3_666 ?
Zn1 O3 2.030(3) 4_466 ?
Zn1 O4 2.034(3) 2_755 ?
Zn1 N1 2.050(3) . ?
Zn1 O2 2.056(3) . ?
Zn1 Zn1 2.9974(8) 3_666 ?
C1 C2 1.388(5) . ?
C1 C10 1.389(5) . ?
C1 H1A 0.9500 . ?
C2 C3 1.390(6) . ?
C2 C16 1.490(5) . ?
C3 C4 1.382(6) . ?
C3 H3A 0.9500 . ?
C4 C11 1.377(6) . ?
C4 H4A 0.9500 . ?
C5 C6 1.377(6) . ?
C5 C12 1.403(6) . ?
C5 H5A 0.9500 . ?
C6 C7 1.389(6) . ?
C6 H6A 0.9500 . ?
C7 C8 1.403(5) . ?
C7 C17 1.490(5) . ?
C8 C13 1.377(5) . ?
C8 H8A 0.9500 . ?
C9 C10 1.519(5) . ?
C9 C14 1.525(6) . ?
C9 C13 1.529(5) . ?
C9 C15 1.533(6) . ?
C10 C11 1.396(5) . ?
C11 C12 1.466(5) . ?
C12 C13 1.396(5) . ?
C14 H14A 0.9800 . ?
C14 H14B 0.9800 . ?
C14 H14C 0.9800 . ?
C15 H15A 0.9800 . ?
C15 H15B 0.9800 . ?
C15 H15C 0.9800 . ?
C16 O2 1.259(5) . ?
C16 O1 1.264(4) . ?
C17 O4 1.254(5) . ?
C17 O3 1.263(5) . ?
C18 N1 1.330(5) . ?
C18 C19 1.392(6) . ?
C18 H18A 0.9500 . ?
C19 C20 1.381(6) . ?
C19 H19A 0.9500 . ?
C20 C21 1.380(6) . ?
C20 C23 1.473(6) . ?
C21 C22 1.372(6) . ?
C21 H21A 0.9500 . ?
C22 N1 1.342(5) . ?
C22 H22A 0.9500 . ?
C23 N2 1.270(6) . ?
C23 H23A 0.9500 . ?
N2 N2 1.405(7) 3_565 ?
O1 Zn1 2.024(3) 3_666 ?
O3 Zn1 2.030(3) 4_665 ?
O4 Zn1 2.034(3) 2_745 ?
C24 N3 1.455(18) . ?
C24 H24A 0.9800 . ?
C24 H24B 0.9800 . ?
C24 H24C 0.9800 . ?
C25 N3 1.421(15) . ?
C25 H25A 0.9800 . ?
C25 H25B 0.9800 . ?
C25 H25C 0.9800 . ?
C26 O5 1.168(14) . ?
C26 N3 1.351(19) . ?
C26 H26A 0.9500 . ?
